data_4121915
loop_
_publ_author_name
'Helmy, Sameh'
'Leibfarth, Frank A.'
'Oh, Saemi'
'Poelma, Justin E.'
'Hawker, Craig J.'
'Read de Alaniz, Javier'

_publ_section_title
;
 Photoswitching using visible light: a new class of organic photochromic
 molecules.
;
_journal_issue 23
_journal_name_full 'Journal of the American Chemical Society'
_journal_page_first 8169
_journal_page_last 8172
_journal_paper_doi 10.1021/ja503016b
_journal_volume 136
_journal_year 2014
_chemical_formula_sum 'C15 H20.65 N O5.32'
_chemical_formula_weight 300.18
_chemical_name_systematic
; 
 ? 
;
_space_group_IT_number 2
_symmetry_cell_setting triclinic
_symmetry_space_group_name_Hall '-P 1'
_symmetry_space_group_name_H-M 'P -1'
_atom_sites_solution_hydrogens geom
_atom_sites_solution_primary direct
_atom_sites_solution_secondary difmap
_audit_creation_method SHELXL-97
_cell_angle_alpha 111.870(3)
_cell_angle_beta 97.172(3)
_cell_angle_gamma 103.982(3)
_cell_formula_units_Z 4
_cell_length_a 9.9202(5)
_cell_length_b 11.6625(6)
_cell_length_c 15.0194(8)
_cell_measurement_temperature 100(2)
_cell_volume 1519.64(15)
_computing_structure_refinement 'SHELXL-97 (Sheldrick, 2008)'
_computing_structure_solution 'SHELXS-97 (Sheldrick, 2008)'
_diffrn_ambient_temperature 100(2)
_diffrn_measured_fraction_theta_full 1.000
_diffrn_measured_fraction_theta_max 1.000
_diffrn_measurement_device_type 'Bruker Apex2'
_diffrn_measurement_method 'omega scans'
_diffrn_radiation_monochromator graphite
_diffrn_radiation_source 'fine-focus sealed tube'
_diffrn_radiation_type MoK\a
_diffrn_radiation_wavelength 0.71073
_diffrn_reflns_av_R_equivalents 0.0000
_diffrn_reflns_av_sigmaI/netI 0.0294
_diffrn_reflns_limit_h_max 12
_diffrn_reflns_limit_h_min -12
_diffrn_reflns_limit_k_max 13
_diffrn_reflns_limit_k_min -14
_diffrn_reflns_limit_l_max 18
_diffrn_reflns_limit_l_min 0
_diffrn_reflns_number 6233
_diffrn_reflns_theta_full 26.37
_diffrn_reflns_theta_max 26.37
_diffrn_reflns_theta_min 1.50
_exptl_absorpt_coefficient_mu 0.100
_exptl_absorpt_correction_T_max 0.745686
_exptl_absorpt_correction_T_min 0.641847
_exptl_absorpt_correction_type multi-scan
_exptl_absorpt_process_details twinabs
_exptl_crystal_colour colorless
_exptl_crystal_density_diffrn 1.312
_exptl_crystal_density_method 'not measured'
_exptl_crystal_description block
_exptl_crystal_F_000 641
_exptl_crystal_size_max 0.40
_exptl_crystal_size_mid 0.30
_exptl_crystal_size_min 0.20
_refine_diff_density_max 1.212
_refine_diff_density_min -0.599
_refine_diff_density_rms 0.075
_refine_ls_extinction_method none
_refine_ls_goodness_of_fit_ref 1.157
_refine_ls_hydrogen_treatment mixed
_refine_ls_matrix_type full
_refine_ls_number_parameters 418
_refine_ls_number_reflns 6233
_refine_ls_number_restraints 0
_refine_ls_restrained_S_all 1.157
_refine_ls_R_factor_all 0.0869
_refine_ls_R_factor_gt 0.0666
_refine_ls_shift/su_max 0.000
_refine_ls_shift/su_mean 0.000
_refine_ls_structure_factor_coef Fsqd
_refine_ls_weighting_details 'calc w=1/[\s^2^(Fo^2^)+(0.1119P)^2^+1.0074P] where P=(Fo^2^+2Fc^2^)/3'
_refine_ls_weighting_scheme calc
_refine_ls_wR_factor_gt 0.1942
_refine_ls_wR_factor_ref 0.2084
_reflns_number_gt 4743
_reflns_number_total 6233
_reflns_threshold_expression >2sigma(I)
_cod_data_source_file ja503016b_si_003.cif
_cod_data_source_block sam02072012_0m
_cod_depositor_comments 'Adding full bibliography for 4121915--4121916.cif.'
_cod_original_cell_volume 1519.63(14)
_cod_original_sg_symbol_H-M P-1
_cod_database_code 4121915

loop_
_symmetry_equiv_pos_as_xyz
'x, y, z'
'-x, -y, -z'

loop_
_atom_site_label
_atom_site_type_symbol
_atom_site_fract_x
_atom_site_fract_y
_atom_site_fract_z
_atom_site_U_iso_or_equiv
_atom_site_adp_type
_atom_site_occupancy
_atom_site_symmetry_multiplicity
_atom_site_calc_flag
_atom_site_refinement_flags
C1 C 0.2230(4) -0.1025(3) -0.0151(3) 0.0558(10) Uani 1 1 d .
H1A H 0.1473 -0.0961 -0.0599 0.084 Uiso 1 1 calc R
H1B H 0.1802 -0.1589 0.0154 0.084 Uiso 1 1 calc R
H1C H 0.2881 -0.1393 -0.0523 0.084 Uiso 1 1 calc R
C2 C 0.3049(3) 0.0309(3) 0.0642(2) 0.0375(7) Uani 1 1 d .
C3 C 0.4175(4) 0.0285(3) 0.1406(3) 0.0472(8) Uani 1 1 d .
H3A H 0.4865 -0.0086 0.1084 0.071 Uiso 1 1 calc R
H3B H 0.3718 -0.0247 0.1725 0.071 Uiso 1 1 calc R
H3C H 0.4672 0.1174 0.1904 0.071 Uiso 1 1 calc R
C4 C 0.4226(3) 0.2395(2) 0.07081(18) 0.0258(5) Uani 1 1 d .
C5 C 0.3660(3) 0.2911(2) 0.15360(17) 0.0246(5) Uani 1 1 d .
C6 C 0.2485(3) 0.2140(2) 0.16810(17) 0.0243(5) Uani 1 1 d .
C7 C 0.4315(3) 0.4304(2) 0.22641(18) 0.0276(5) Uani 1 1 d .
H7 H 0.5206 0.4678 0.2087 0.033 Uiso 1 1 calc R
C8 C 0.4731(3) 0.4441(3) 0.3325(2) 0.0374(6) Uani 1 1 d .
C9 C 0.4348(4) 0.5553(3) 0.3976(2) 0.0447(8) Uani 1 1 d .
H9 H 0.4574 0.5897 0.4677 0.054 Uiso 1 1 calc R
C10 C 0.3645(3) 0.6003(3) 0.34453(19) 0.0338(6) Uani 1 1 d .
H10 H 0.3334 0.6741 0.3722 0.041 Uiso 1 1 calc R
C11 C 0.3395(3) 0.5213(2) 0.23540(17) 0.0243(5) Uani 1 1 d .
C12 C 0.3372(3) 0.5314(3) 0.07152(19) 0.0303(6) Uani 1 1 d .
H12A H 0.3913 0.4683 0.0553 0.036 Uiso 1 1 calc R
H12B H 0.3686 0.5921 0.0410 0.036 Uiso 1 1 calc R
C13 C 0.1802(3) 0.4595(4) 0.0281(2) 0.0526(9) Uani 1 1 d .
H13A H 0.1531 0.3861 0.0463 0.079 Uiso 1 1 calc R
H13B H 0.1603 0.4269 -0.0440 0.079 Uiso 1 1 calc R
H13C H 0.1249 0.5185 0.0537 0.079 Uiso 1 1 calc R
C14 C 0.5242(3) 0.6976(3) 0.2205(3) 0.0472(8) Uani 1 1 d .
H14A H 0.5622 0.7051 0.2873 0.057 Uiso 1 1 calc R
H14B H 0.5837 0.6594 0.1771 0.057 Uiso 1 1 calc R
C15 C 0.5366(3) 0.8263(3) 0.2258(4) 0.0635(12) Uani 1 1 d .
H15A H 0.4981 0.8197 0.1601 0.095 Uiso 1 1 calc R
H15B H 0.6375 0.8796 0.2490 0.095 Uiso 1 1 calc R
H15C H 0.4826 0.8668 0.2718 0.095 Uiso 1 1 calc R
C16 C 1.0048(3) -0.4583(3) 0.3634(2) 0.0480(8) Uani 1 1 d .
H16A H 1.0603 -0.3689 0.4097 0.072 Uiso 1 1 calc R
H16B H 1.0698 -0.5097 0.3447 0.072 Uiso 1 1 calc R
H16C H 0.9380 -0.4969 0.3950 0.072 Uiso 1 1 calc R
C17 C 0.9212(3) -0.4575(3) 0.2712(2) 0.0379(7) Uani 1 1 d .
C18 C 0.8305(3) -0.5923(3) 0.1991(2) 0.0481(8) Uani 1 1 d .
H18A H 0.7647 -0.6307 0.2314 0.072 Uiso 1 1 calc R
H18B H 0.8921 -0.6462 0.1768 0.072 Uiso 1 1 calc R
H18C H 0.7755 -0.5880 0.1422 0.072 Uiso 1 1 calc R
C19 C 1.0895(2) -0.2802(3) 0.26380(18) 0.0268(5) Uani 1 1 d .
C20 C 1.0314(2) -0.1980(3) 0.32972(17) 0.0269(5) Uani 1 1 d .
C21 C 0.8926(3) -0.2465(3) 0.34122(18) 0.0325(6) Uani 1 1 d .
C22 C 1.1158(2) -0.0574(2) 0.38480(17) 0.0249(5) Uani 1 1 d .
H22 H 1.0604 -0.0145 0.4309 0.030 Uiso 1 1 calc R
C23 C 1.2622(2) -0.0360(2) 0.44691(17) 0.0241(5) Uani 1 1 d .
C24 C 1.3665(3) 0.0718(2) 0.4405(2) 0.0313(6) Uani 1 1 d .
H24 H 1.4630 0.1106 0.4777 0.038 Uiso 1 1 calc R
C25 C 1.3063(3) 0.1072(2) 0.37507(18) 0.0298(5) Uani 1 1 d .
H25 H 1.3537 0.1784 0.3621 0.036 Uiso 1 1 calc R
C26 C 1.1556(3) 0.0223(3) 0.32424(18) 0.0261(5) Uani 1 1 d .
C29A C 0.9149(4) 0.0262(4) 0.2624(3) 0.0274(8) Uani 0.664(3) 1 d P
C30A C 0.9042(4) -0.0769(5) 0.1611(3) 0.0331(9) Uani 0.664(3) 1 d P
C27A C 1.0613(4) 0.2174(4) 0.4118(3) 0.0248(7) Uani 0.664(3) 1 d P
C28A C 1.2015(4) 0.3280(4) 0.4632(3) 0.0298(7) Uani 0.664(3) 1 d P
H1 H 0.232(3) 0.468(2) 0.2056(19) 0.019(6) Uiso 1 1 d .
H3 H 0.317(3) 0.657(3) 0.200(2) 0.032(8) Uiso 1 1 d .
N1 N 0.3718(2) 0.60682(19) 0.18175(16) 0.0264(5) Uani 1 1 d .
N2A N 1.0669(4) 0.1115(3) 0.3176(3) 0.0212(7) Uani 0.664(3) 1 d P
O1 O 0.2000(2) 0.08322(16) 0.10933(13) 0.0315(4) Uani 1 1 d .
O2 O 0.3674(2) 0.10672(17) 0.01494(13) 0.0316(4) Uani 1 1 d .
O3 O 0.17785(19) 0.25359(17) 0.23054(13) 0.0292(4) Uani 1 1 d .
O4 O 0.5108(2) 0.29917(19) 0.04046(14) 0.0354(4) Uani 1 1 d .
O5 O 0.5265(2) 0.3737(2) 0.35741(15) 0.0457(5) Uani 1 1 d .
O6 O 1.01979(18) -0.41116(18) 0.22023(13) 0.0316(4) Uani 1 1 d .
O7 O 0.82833(18) -0.3800(2) 0.29404(13) 0.0384(5) Uani 1 1 d .
O8 O 1.20147(18) -0.24341(17) 0.23761(14) 0.0294(4) Uani 1 1 d .
O9 O 0.82094(18) -0.1819(2) 0.38541(13) 0.0369(5) Uani 1 1 d .
O10 O 1.28465(19) -0.10019(18) 0.49082(14) 0.0323(4) Uani 1 1 d .
O11 O 0.7359(4) 0.2473(4) 0.3820(3) 0.0542(10) Uani 0.664(3) 1 d P
N2B N 1.0287(9) 0.0605(7) 0.2912(6) 0.0212(7) Uani 0.336(3) 1 d P
C30B C 0.9195(9) -0.1383(9) 0.1288(7) 0.0331(9) Uani 0.336(3) 1 d P
C29B C 0.8950(8) -0.0434(10) 0.2240(8) 0.0274(8) Uani 0.336(3) 1 d P
C27B C 0.9930(8) 0.1510(8) 0.3809(6) 0.0248(7) Uani 0.336(3) 1 d P
C28B C 0.9059(8) 0.2270(7) 0.3526(6) 0.0298(7) Uani 0.336(3) 1 d P

loop_
_atom_site_aniso_label
_atom_site_aniso_U_11
_atom_site_aniso_U_22
_atom_site_aniso_U_33
_atom_site_aniso_U_23
_atom_site_aniso_U_13
_atom_site_aniso_U_12
C1 0.085(3) 0.0248(14) 0.064(2) 0.0135(14) 0.048(2) 0.0198(15)
C2 0.0577(18) 0.0291(13) 0.0413(15) 0.0180(12) 0.0366(14) 0.0228(13)
C3 0.072(2) 0.0540(18) 0.0580(19) 0.0407(16) 0.0476(17) 0.0479(17)
C4 0.0290(12) 0.0292(12) 0.0257(12) 0.0149(10) 0.0096(10) 0.0130(10)
C5 0.0304(12) 0.0235(11) 0.0235(12) 0.0098(10) 0.0082(9) 0.0141(9)
C6 0.0322(12) 0.0248(11) 0.0225(11) 0.0115(10) 0.0094(9) 0.0162(10)
C7 0.0285(12) 0.0260(12) 0.0276(12) 0.0099(10) 0.0018(10) 0.0121(10)
C8 0.0432(15) 0.0308(13) 0.0304(14) 0.0079(11) -0.0082(11) 0.0149(12)
C9 0.063(2) 0.0358(15) 0.0237(14) 0.0008(12) -0.0110(12) 0.0251(14)
C10 0.0434(15) 0.0265(12) 0.0224(12) 0.0016(10) -0.0049(10) 0.0155(11)
C11 0.0264(12) 0.0225(11) 0.0225(12) 0.0085(10) 0.0009(9) 0.0094(9)
C12 0.0360(13) 0.0348(13) 0.0329(13) 0.0229(11) 0.0166(11) 0.0147(11)
C13 0.0399(16) 0.082(2) 0.0225(14) 0.0148(15) 0.0027(12) 0.0089(16)
C14 0.0196(12) 0.0302(14) 0.080(2) 0.0152(15) 0.0087(13) 0.0022(11)
C15 0.0260(14) 0.0321(16) 0.130(4) 0.035(2) 0.0096(18) 0.0078(12)
C16 0.0416(16) 0.0550(18) 0.0375(16) 0.0284(15) 0.0013(13) -0.0123(14)
C17 0.0255(12) 0.0481(16) 0.0307(14) 0.0183(13) 0.0044(10) -0.0067(11)
C18 0.0369(15) 0.0506(18) 0.0386(16) 0.0148(14) 0.0038(12) -0.0084(13)
C19 0.0208(11) 0.0372(13) 0.0246(12) 0.0171(11) 0.0050(9) 0.0066(10)
C20 0.0176(11) 0.0438(14) 0.0215(11) 0.0166(11) 0.0063(9) 0.0074(10)
C21 0.0182(11) 0.0565(17) 0.0200(12) 0.0186(12) 0.0040(9) 0.0033(11)
C22 0.0200(11) 0.0406(14) 0.0233(12) 0.0188(11) 0.0106(9) 0.0140(10)
C23 0.0235(11) 0.0269(11) 0.0236(11) 0.0113(10) 0.0056(9) 0.0096(9)
C24 0.0296(12) 0.0269(12) 0.0321(13) 0.0132(11) 0.0010(10) 0.0015(10)
C25 0.0404(14) 0.0220(11) 0.0268(13) 0.0104(10) 0.0086(10) 0.0089(10)
C26 0.0252(11) 0.0416(14) 0.0271(12) 0.0223(11) 0.0147(9) 0.0201(10)
C29A 0.0202(15) 0.035(2) 0.026(2) 0.0133(19) 0.0043(16) 0.0064(19)
C30A 0.0275(17) 0.038(3) 0.029(3) 0.012(2) 0.0018(15) 0.0076(18)
C27A 0.0262(19) 0.030(2) 0.0238(18) 0.0112(16) 0.0154(15) 0.0145(14)
C28A 0.0369(17) 0.0299(17) 0.0276(17) 0.0130(14) 0.0150(14) 0.0138(14)
N1 0.0197(9) 0.0204(9) 0.0394(12) 0.0134(9) 0.0055(8) 0.0063(8)
N2A 0.018(2) 0.028(2) 0.021(2) 0.0118(19) 0.0063(15) 0.0101(16)
O1 0.0425(10) 0.0233(8) 0.0350(10) 0.0117(8) 0.0241(8) 0.0144(8)
O2 0.0466(11) 0.0268(9) 0.0305(9) 0.0140(8) 0.0242(8) 0.0164(8)
O3 0.0348(9) 0.0343(9) 0.0255(9) 0.0114(8) 0.0143(7) 0.0212(8)
O4 0.0354(10) 0.0405(10) 0.0411(11) 0.0261(9) 0.0170(8) 0.0121(8)
O5 0.0572(13) 0.0408(11) 0.0381(11) 0.0148(9) -0.0083(9) 0.0267(10)
O6 0.0277(9) 0.0385(10) 0.0268(9) 0.0152(8) 0.0091(7) 0.0037(7)
O7 0.0203(8) 0.0540(12) 0.0272(9) 0.0115(9) 0.0060(7) -0.0033(8)
O8 0.0253(8) 0.0347(9) 0.0395(10) 0.0219(8) 0.0180(7) 0.0131(7)
O9 0.0204(8) 0.0646(13) 0.0302(10) 0.0239(9) 0.0112(7) 0.0119(8)
O10 0.0301(9) 0.0344(9) 0.0361(10) 0.0228(8) 0.0007(7) 0.0070(8)
O11 0.0467(19) 0.081(3) 0.076(2) 0.057(2) 0.0337(18) 0.0392(18)
N2B 0.018(2) 0.028(2) 0.021(2) 0.0118(19) 0.0063(15) 0.0101(16)
C30B 0.0275(17) 0.038(3) 0.029(3) 0.012(2) 0.0018(15) 0.0076(18)
C29B 0.0202(15) 0.035(2) 0.026(2) 0.0133(19) 0.0043(16) 0.0064(19)
C27B 0.0262(19) 0.030(2) 0.0238(18) 0.0112(16) 0.0154(15) 0.0145(14)
C28B 0.0369(17) 0.0299(17) 0.0276(17) 0.0130(14) 0.0150(14) 0.0138(14)

loop_
_atom_type_symbol
_atom_type_description
_atom_type_scat_dispersion_real
_atom_type_scat_dispersion_imag
_atom_type_scat_source
C C 0.0033 0.0016 'International Tables Vol C Tables 4.2.6.8 and 6.1.1.4'
H H 0.0000 0.0000 'International Tables Vol C Tables 4.2.6.8 and 6.1.1.4'
N N 0.0061 0.0033 'International Tables Vol C Tables 4.2.6.8 and 6.1.1.4'
O O 0.0106 0.0060 'International Tables Vol C Tables 4.2.6.8 and 6.1.1.4'

loop_
_geom_angle_atom_site_label_1
_geom_angle_atom_site_label_2
_geom_angle_atom_site_label_3
_geom_angle
C2 C1 H1A 109.5
C2 C1 H1B 109.5
H1A C1 H1B 109.5
C2 C1 H1C 109.5
H1A C1 H1C 109.5
H1B C1 H1C 109.5
O2 C2 O1 109.2(2)
O2 C2 C1 106.5(2)
O1 C2 C1 106.1(2)
O2 C2 C3 111.3(2)
O1 C2 C3 110.7(2)
C1 C2 C3 112.8(3)
C2 C3 H3A 109.5
C2 C3 H3B 109.5
H3A C3 H3B 109.5
C2 C3 H3C 109.5
H3A C3 H3C 109.5
H3B C3 H3C 109.5
O4 C4 O2 115.9(2)
O4 C4 C5 127.7(2)
O2 C4 C5 116.3(2)
C6 C5 C4 120.5(2)
C6 C5 C7 119.0(2)
C4 C5 C7 120.5(2)
O3 C6 O1 115.3(2)
O3 C6 C5 125.7(2)
O1 C6 C5 119.0(2)
C5 C7 C8 112.2(2)
C5 C7 C11 117.6(2)
C8 C7 C11 102.9(2)
C5 C7 H7 107.9
C8 C7 H7 107.9
C11 C7 H7 107.9
O5 C8 C9 126.6(3)
O5 C8 C7 125.6(3)
C9 C8 C7 107.9(2)
C10 C9 C8 110.2(2)
C10 C9 H9 124.9
C8 C9 H9 124.9
C9 C10 C11 112.2(2)
C9 C10 H10 123.9
C11 C10 H10 123.9
N1 C11 C10 111.5(2)
N1 C11 C7 114.7(2)
C10 C11 C7 105.1(2)
N1 C11 H1 105.2(14)
C10 C11 H1 109.9(14)
C7 C11 H1 110.6(14)
N1 C12 C13 112.7(2)
N1 C12 H12A 109.1
C13 C12 H12A 109.1
N1 C12 H12B 109.1
C13 C12 H12B 109.1
H12A C12 H12B 107.8
C12 C13 H13A 109.5
C12 C13 H13B 109.5
H13A C13 H13B 109.5
C12 C13 H13C 109.5
H13A C13 H13C 109.5
H13B C13 H13C 109.5
C15 C14 N1 113.1(2)
C15 C14 H14A 109.0
N1 C14 H14A 109.0
C15 C14 H14B 109.0
N1 C14 H14B 109.0
H14A C14 H14B 107.8
C14 C15 H15A 109.5
C14 C15 H15B 109.5
H15A C15 H15B 109.5
C14 C15 H15C 109.5
H15A C15 H15C 109.5
H15B C15 H15C 109.5
C17 C16 H16A 109.5
C17 C16 H16B 109.5
H16A C16 H16B 109.5
C17 C16 H16C 109.5
H16A C16 H16C 109.5
H16B C16 H16C 109.5
O7 C17 O6 110.2(2)
O7 C17 C18 107.3(2)
O6 C17 C18 106.0(2)
O7 C17 C16 112.2(2)
O6 C17 C16 109.4(2)
C18 C17 C16 111.5(3)
C17 C18 H18A 109.5
C17 C18 H18B 109.5
H18A C18 H18B 109.5
C17 C18 H18C 109.5
H18A C18 H18C 109.5
H18B C18 H18C 109.5
O8 C19 O6 115.8(2)
O8 C19 C20 124.9(2)
O6 C19 C20 119.3(2)
C19 C20 C21 120.3(2)
C19 C20 C22 118.8(2)
C21 C20 C22 120.9(2)
O9 C21 O7 116.7(2)
O9 C21 C20 126.7(3)
O7 C21 C20 116.5(2)
C20 C22 C23 112.5(2)
C20 C22 C26 117.9(2)
C23 C22 C26 102.50(18)
C20 C22 H22 107.8
C23 C22 H22 107.8
C26 C22 H22 107.8
O10 C23 C24 127.3(2)
O10 C23 C22 124.7(2)
C24 C23 C22 108.0(2)
C25 C24 C23 110.1(2)
C25 C24 H24 125.0
C23 C24 H24 125.0
C24 C25 C26 112.3(2)
C24 C25 H25 123.9
C26 C25 H25 123.9
C25 C26 N2B 128.4(3)
C25 C26 N2A 107.3(2)
N2B C26 N2A 21.8(2)
C25 C26 C22 104.77(19)
N2B C26 C22 110.3(4)
N2A C26 C22 117.6(2)
N2A C29A C30A 113.6(3)
N2A C27A C28A 114.0(3)
C11 N1 C12 112.96(18)
C11 N1 C14 112.1(2)
C12 N1 C14 111.2(2)
C11 N1 H3 102(2)
C12 N1 H3 111.7(19)
C14 N1 H3 106.0(19)
C27A N2A C29A 108.2(3)
C27A N2A C26 118.9(3)
C29A N2A C26 107.9(3)
C6 O1 C2 114.8(2)
C4 O2 C2 116.25(19)
C19 O6 C17 115.2(2)
C21 O7 C17 116.69(19)
C29B N2B C27B 109.4(7)
C29B N2B C26 119.2(6)
C27B N2B C26 109.4(6)
N2B C29B C30B 113.4(7)
C28B C27B N2B 110.8(7)

loop_
_geom_bond_atom_site_label_1
_geom_bond_atom_site_label_2
_geom_bond_distance
C1 C2 1.505(4)
C1 H1A 0.9800
C1 H1B 0.9800
C1 H1C 0.9800
C2 O2 1.432(3)
C2 O1 1.446(3)
C2 C3 1.511(5)
C3 H3A 0.9800
C3 H3B 0.9800
C3 H3C 0.9800
C4 O4 1.224(3)
C4 O2 1.382(3)
C4 C5 1.416(3)
C5 C6 1.385(3)
C5 C7 1.499(3)
C6 O3 1.257(3)
C6 O1 1.369(3)
C7 C8 1.532(4)
C7 C11 1.538(3)
C7 H7 1.0000
C8 O5 1.219(3)
C8 C9 1.472(4)
C9 C10 1.322(4)
C9 H9 0.9500
C10 C11 1.503(3)
C10 H10 0.9500
C11 N1 1.502(3)
C11 H1 1.04(3)
C12 N1 1.503(3)
C12 C13 1.504(4)
C12 H12A 0.9900
C12 H12B 0.9900
C13 H13A 0.9800
C13 H13B 0.9800
C13 H13C 0.9800
C14 C15 1.447(4)
C14 N1 1.514(3)
C14 H14A 0.9900
C14 H14B 0.9900
C15 H15A 0.9800
C15 H15B 0.9800
C15 H15C 0.9800
C16 C17 1.527(4)
C16 H16A 0.9800
C16 H16B 0.9800
C16 H16C 0.9800
C17 O7 1.426(4)
C17 O6 1.440(3)
C17 C18 1.503(4)
C18 H18A 0.9800
C18 H18B 0.9800
C18 H18C 0.9800
C19 O8 1.256(3)
C19 O6 1.368(3)
C19 C20 1.390(4)
C20 C21 1.415(3)
C20 C22 1.493(4)
C21 O9 1.232(3)
C21 O7 1.385(4)
C22 C23 1.534(3)
C22 C26 1.545(3)
C22 H22 1.0000
C23 O10 1.207(3)
C23 C24 1.464(3)
C24 C25 1.330(4)
C24 H24 0.9500
C25 C26 1.495(4)
C25 H25 0.9500
C26 N2B 1.520(9)
C26 N2A 1.538(4)
C29A N2A 1.517(5)
C29A C30A 1.519(6)
C27A N2A 1.510(5)
C27A C28A 1.522(6)
N1 H3 0.88(3)
N2B C29B 1.491(11)
N2B C27B 1.516(11)
C30B C29B 1.538(13)
C27B C28B 1.508(11)

loop_
_geom_torsion_atom_site_label_1
_geom_torsion_atom_site_label_2
_geom_torsion_atom_site_label_3
_geom_torsion_atom_site_label_4
_geom_torsion
O4 C4 C5 C6 168.3(2)
O2 C4 C5 C6 -8.6(3)
O4 C4 C5 C7 -11.2(4)
O2 C4 C5 C7 171.9(2)
C4 C5 C6 O3 -169.6(2)
C7 C5 C6 O3 9.9(4)
C4 C5 C6 O1 8.9(3)
C7 C5 C6 O1 -171.6(2)
C6 C5 C7 C8 54.9(3)
C4 C5 C7 C8 -125.6(3)
C6 C5 C7 C11 -64.1(3)
C4 C5 C7 C11 115.4(3)
C5 C7 C8 O5 39.9(4)
C11 C7 C8 O5 167.3(3)
C5 C7 C8 C9 -139.2(2)
C11 C7 C8 C9 -11.9(3)
O5 C8 C9 C10 -172.9(3)
C7 C8 C9 C10 6.2(4)
C8 C9 C10 C11 2.7(4)
C9 C10 C11 N1 -135.1(3)
C9 C10 C11 C7 -10.3(3)
C5 C7 C11 N1 -100.6(3)
C8 C7 C11 N1 135.6(2)
C5 C7 C11 C10 136.7(2)
C8 C7 C11 C10 12.9(3)
O8 C19 C20 C21 168.9(2)
O6 C19 C20 C21 -8.8(4)
O8 C19 C20 C22 -8.7(4)
O6 C19 C20 C22 173.6(2)
C19 C20 C21 O9 -168.7(2)
C22 C20 C21 O9 8.8(4)
C19 C20 C21 O7 8.1(3)
C22 C20 C21 O7 -174.3(2)
C19 C20 C22 C23 -58.4(3)
C21 C20 C22 C23 124.0(2)
C19 C20 C22 C26 60.6(3)
C21 C20 C22 C26 -117.0(2)
C20 C22 C23 O10 -37.2(3)
C26 C22 C23 O10 -164.9(2)
C20 C22 C23 C24 141.3(2)
C26 C22 C23 C24 13.6(2)
O10 C23 C24 C25 171.6(3)
C22 C23 C24 C25 -6.9(3)
C23 C24 C25 C26 -3.5(3)
C24 C25 C26 N2B 144.0(5)
C24 C25 C26 N2A 137.9(3)
C24 C25 C26 C22 12.2(3)
C20 C22 C26 C25 -139.2(2)
C23 C22 C26 C25 -15.0(2)
C20 C22 C26 N2B 79.4(4)
C23 C22 C26 N2B -156.4(4)
C20 C22 C26 N2A 101.9(3)
C23 C22 C26 N2A -134.0(2)
C10 C11 N1 C12 -175.5(2)
C7 C11 N1 C12 65.3(3)
C10 C11 N1 C14 57.9(3)
C7 C11 N1 C14 -61.3(3)
C13 C12 N1 C11 63.7(3)
C13 C12 N1 C14 -169.2(3)
C15 C14 N1 C11 -140.9(3)
C15 C14 N1 C12 91.6(4)
C28A C27A N2A C29A -166.7(3)
C28A C27A N2A C26 69.9(4)
C30A C29A N2A C27A 174.4(3)
C30A C29A N2A C26 -55.7(4)
C25 C26 N2A C27A -58.7(4)
N2B C26 N2A C27A 134.1(14)
C22 C26 N2A C27A 58.9(4)
C25 C26 N2A C29A 177.7(3)
N2B C26 N2A C29A 10.5(11)
C22 C26 N2A C29A -64.7(4)
O3 C6 O1 C2 -158.8(2)
C5 C6 O1 C2 22.5(3)
O2 C2 O1 C6 -51.8(3)
C1 C2 O1 C6 -166.3(2)
C3 C2 O1 C6 71.0(3)
O4 C4 O2 C2 159.3(2)
C5 C4 O2 C2 -23.4(3)
O1 C2 O2 C4 52.7(3)
C1 C2 O2 C4 166.9(2)
C3 C2 O2 C4 -69.8(3)
O8 C19 O6 C17 161.0(2)
C20 C19 O6 C17 -21.1(3)
O7 C17 O6 C19 49.6(3)
C18 C17 O6 C19 165.3(2)
C16 C17 O6 C19 -74.3(3)
O9 C21 O7 C17 -160.1(2)
C20 C21 O7 C17 22.7(3)
O6 C17 O7 C21 -50.9(3)
C18 C17 O7 C21 -165.8(2)
C16 C17 O7 C21 71.3(3)
C25 C26 N2B C29B 167.8(6)
N2A C26 N2B C29B -176.5(18)
C22 C26 N2B C29B -62.5(8)
C25 C26 N2B C27B -65.2(7)
N2A C26 N2B C27B -49.5(10)
C22 C26 N2B C27B 64.5(6)
C27B N2B C29B C30B 178.3(7)
C26 N2B C29B C30B -54.7(10)
C29B N2B C27B C28B -67.5(9)
C26 N2B C27B C28B 160.2(6)
